data_4322103
loop_
_publ_author_name
'C. Platas'
'F. Avecilla'
'A. de Blas'
'C. F. G. C. Geraldes'
'T. Rodr\'iguez-Blas'
'H. Adams'
'J. Mah\'ia'

_publ_section_title
;
 1H NMR in Solution and Solid State Structural Study of Lanthanide(III)
 Cryptates
;
_journal_name_full 'Inorganic Chemistry'
_journal_page_first 3190
_journal_page_last 3199
_journal_paper_doi 10.1021/ic981314e
_journal_volume 38
_journal_year 1999
_chemical_formula_sum 'C40 H54 Eu N11 O14'
_chemical_formula_weight 1064.90
_chemical_name_systematic
; 
 ? 
;
_space_group_IT_number 2
_symmetry_cell_setting triclinic
_symmetry_space_group_name_Hall '-P 1'
_symmetry_space_group_name_H-M 'P -1'
_atom_sites_solution_hydrogens geom
_atom_sites_solution_primary direct
_atom_sites_solution_secondary difmap
_audit_creation_method SHELXL-97
_cell_angle_alpha 81.23(2)
_cell_angle_beta 89.500(10)
_cell_angle_gamma 84.72(3)
_cell_formula_units_Z 2
_cell_length_a 10.896(2)
_cell_length_b 12.566(4)
_cell_length_c 17.688(3)
_cell_measurement_temperature 293(2)
_cell_volume 2383.3(10)
_computing_structure_refinement 'SHELXL-97 (Sheldrick, 1997)'
_computing_structure_solution 'SHELXS-97 (Sheldrick, 1990)'
_diffrn_ambient_temperature 293(2)
_diffrn_measured_fraction_theta_full 0.988
_diffrn_measured_fraction_theta_max 0.988
_diffrn_radiation_monochromator graphite
_diffrn_radiation_source 'fine-focus sealed tube'
_diffrn_radiation_type MoK\a
_diffrn_radiation_wavelength 0.71073
_diffrn_reflns_av_R_equivalents 0.0607
_diffrn_reflns_av_sigmaI/netI 0.0440
_diffrn_reflns_limit_h_max 11
_diffrn_reflns_limit_h_min -1
_diffrn_reflns_limit_k_max 13
_diffrn_reflns_limit_k_min -13
_diffrn_reflns_limit_l_max 19
_diffrn_reflns_limit_l_min -19
_diffrn_reflns_number 7342
_diffrn_reflns_theta_full 22.56
_diffrn_reflns_theta_max 22.56
_diffrn_reflns_theta_min 1.87
_exptl_absorpt_coefficient_mu 1.390
_exptl_absorpt_correction_T_max 0.7496
_exptl_absorpt_correction_T_min 0.5152
_exptl_absorpt_correction_type Semi-empirical
_exptl_crystal_colour Yellow
_exptl_crystal_density_diffrn 1.484
_exptl_crystal_density_method 'not measured'
_exptl_crystal_description Block
_exptl_crystal_F_000 1092
_exptl_crystal_size_max 0.55
_exptl_crystal_size_mid 0.33
_exptl_crystal_size_min 0.22
_refine_diff_density_max 1.755
_refine_diff_density_min -1.895
_refine_diff_density_rms 0.133
_refine_ls_extinction_method none
_refine_ls_goodness_of_fit_ref 1.017
_refine_ls_hydrogen_treatment mixed
_refine_ls_matrix_type full
_refine_ls_number_parameters 567
_refine_ls_number_reflns 6215
_refine_ls_number_restraints 15
_refine_ls_restrained_S_all 1.017
_refine_ls_R_factor_all 0.0624
_refine_ls_R_factor_gt 0.0566
_refine_ls_shift/su_max 0.000
_refine_ls_shift/su_mean 0.000
_refine_ls_structure_factor_coef Fsqd
_refine_ls_weighting_details 'w=1/[\s^2^(Fo^2^)+(0.1005P)^2^+11.7539P] where P=(Fo^2^+2Fc^2^)/3'
_refine_ls_weighting_scheme calc
_refine_ls_wR_factor_gt 0.1528
_refine_ls_wR_factor_ref 0.1587
_reflns_number_gt 5646
_reflns_number_total 6215
_reflns_threshold_expression >2sigma(I)
_cod_data_source_file ic981314e_3.cif
_cod_data_source_block compound7
_cod_depositor_comments
;
The following automatic conversions were performed:

'_refine_ls_weighting_scheme' value 'calc
w=1/[\s^2^(Fo^2^)+(0.1005P)^2^+11.7539P] where P=(Fo^2^+2Fc^2^)/3'
was changed to 'calc'. New tag '_refine_ls_weighting_details' was
created. The value of the new tag was set to
'w=1/[\s^2^(Fo^2^)+(0.1005P)^2^+11.7539P] where P=(Fo^2^+2Fc^2^)/3'.

Automatic conversion script
Id: cif_fix_values 3143 2015-03-26 13:38:13Z robertas 
;
_cod_database_code 4322103

loop_
_symmetry_equiv_pos_as_xyz
'x, y, z'
'-x, -y, -z'

loop_
_atom_site_label
_atom_site_type_symbol
_atom_site_fract_x
_atom_site_fract_y
_atom_site_fract_z
_atom_site_U_iso_or_equiv
_atom_site_adp_type
_atom_site_occupancy
_atom_site_calc_flag
_atom_site_refinement_flags
_atom_site_disorder_assembly
_atom_site_disorder_group
Eu1 Eu 0.18977(3) 0.04022(3) 0.26517(2) 0.03606(18) Uani 1 d . . .
O1 O 0.3646(5) 0.0659(4) 0.1863(3) 0.0471(13) Uani 1 d . . .
H1A H 0.3740 0.1331 0.1789 0.080 Uiso 1 d R . .
O2 O 0.1817(5) 0.2232(4) 0.2078(3) 0.0465(13) Uani 1 d . . .
H2A H 0.2496 0.2508 0.2104 0.080 Uiso 1 d R . .
O3 O 0.3408(5) 0.0623(5) 0.3515(3) 0.0466(13) Uani 1 d . . .
H3B H 0.4110 0.0654 0.3305 0.080 Uiso 1 d R . .
N1 N 0.3069(6) -0.1420(5) 0.2463(4) 0.0445(16) Uani 1 d . . .
N2 N 0.0436(6) -0.1220(5) 0.2591(4) 0.0450(16) Uani 1 d . . .
N3 N 0.1349(6) -0.0643(5) 0.3970(4) 0.0437(15) Uani 1 d . . .
N4 N 0.0630(6) 0.0644(5) 0.1422(4) 0.0445(16) Uani 1 d . . .
N5 N 0.5112(7) 0.3843(6) 0.2289(4) 0.0574(19) Uani 1 d . . .
N6 N 0.4309(6) 0.2563(5) 0.1142(4) 0.0473(16) Uani 1 d . . .
N7 N 0.2512(7) 0.3841(6) 0.2737(4) 0.0523(18) Uani 1 d . . .
N8 N 0.5390(6) 0.1694(6) 0.3287(4) 0.0517(17) Uani 1 d . . .
C1 C 0.4513(7) 0.0180(6) 0.1497(4) 0.0411(18) Uani 1 d . . .
C2 C 0.5301(7) 0.0787(7) 0.0989(4) 0.0437(19) Uani 1 d . . .
C3 C 0.6250(8) 0.0263(8) 0.0587(5) 0.050(2) Uani 1 d . . .
H3A H 0.6751 0.0699 0.0240 0.080 Uiso 1 d R . .
C4 C 0.6481(8) -0.0837(7) 0.0679(5) 0.048(2) Uani 1 d . . .
C5 C 0.5697(8) -0.1436(7) 0.1176(5) 0.049(2) Uani 1 d . . .
H5A H 0.5828 -0.2211 0.1238 0.080 Uiso 1 d R . .
C6 C 0.4744(7) -0.0967(6) 0.1584(4) 0.0401(18) Uani 1 d . . .
C7 C 0.4002(8) -0.1691(6) 0.2061(5) 0.0461(19) Uani 1 d . . .
H7B H 0.4237 -0.2451 0.2087 0.080 Uiso 1 d R . .
C8 C 0.2444(8) -0.2331(6) 0.2869(5) 0.053(2) Uani 1 d . . .
H8B H 0.2409 -0.2286 0.3406 0.080 Uiso 1 d R . .
H8C H 0.2900 -0.3002 0.2803 0.080 Uiso 1 d R . .
C9 C 0.1168(8) -0.2280(7) 0.2554(6) 0.056(2) Uani 1 d . . .
H9A H 0.1218 -0.2403 0.2032 0.080 Uiso 1 d R . .
H9B H 0.0741 -0.2846 0.2837 0.080 Uiso 1 d R . .
C10 C -0.0333(8) -0.1286(8) 0.3291(5) 0.052(2) Uani 1 d . . .
H10A H -0.0833 -0.1879 0.3304 0.080 Uiso 1 d R . .
H10B H -0.0873 -0.0634 0.3271 0.080 Uiso 1 d R . .
C11 C 0.0434(8) -0.1438(7) 0.4010(5) 0.056(2) Uani 1 d . . .
H11A H -0.0088 -0.1373 0.4444 0.080 Uiso 1 d R . .
H11B H 0.0854 -0.2152 0.4083 0.080 Uiso 1 d R . .
C12 C 0.1733(7) -0.0488(7) 0.4624(5) 0.049(2) Uani 1 d . . .
H12A H 0.1372 -0.0889 0.5063 0.080 Uiso 1 d R . .
C13 C 0.2658(7) 0.0215(7) 0.4787(4) 0.0455(19) Uani 1 d . . .
C14 C 0.2793(8) 0.0341(8) 0.5550(5) 0.054(2) Uani 1 d . . .
H14A H 0.2247 -0.0012 0.5915 0.080 Uiso 1 d R . .
C15 C 0.3662(8) 0.0946(8) 0.5821(5) 0.056(2) Uani 1 d . . .
C16 C 0.4448(9) 0.1400(8) 0.5292(5) 0.058(2) Uani 1 d . . .
H16A H 0.5068 0.1812 0.5454 0.080 Uiso 1 d R . .
C17 C 0.4387(8) 0.1285(7) 0.4509(5) 0.049(2) Uani 1 d . . .
C18 C 0.3460(7) 0.0711(7) 0.4238(4) 0.0433(19) Uani 1 d . . .
C19 C 0.5321(8) 0.1725(7) 0.4009(5) 0.054(2) Uani 1 d . . .
H19A H 0.5933 0.2085 0.4233 0.080 Uiso 1 d R . .
C20 C 0.6385(8) 0.2170(8) 0.2803(6) 0.061(2) Uani 1 d . . .
H20A H 0.6357 0.1952 0.2307 0.080 Uiso 1 d R . .
H20B H 0.7170 0.1899 0.3033 0.080 Uiso 1 d R . .
C21 C 0.6231(9) 0.3394(8) 0.2727(6) 0.068(3) Uani 1 d . . .
H21A H 0.6198 0.3607 0.3226 0.080 Uiso 1 d R . .
H21B H 0.6932 0.3681 0.2466 0.080 Uiso 1 d R . .
C22 C 0.4434(10) 0.4732(8) 0.2600(6) 0.066(3) Uani 1 d . . .
H22A H 0.4059 0.5241 0.2188 0.080 Uiso 1 d R . .
H22B H 0.4994 0.5098 0.2862 0.080 Uiso 1 d R . .
C23 C 0.3412(9) 0.4339(8) 0.3156(6) 0.063(2) Uani 1 d . . .
H23A H 0.3777 0.3806 0.3557 0.080 Uiso 1 d R . .
H23B H 0.3013 0.4925 0.3383 0.080 Uiso 1 d R . .
C24 C 0.1593(9) 0.4414(7) 0.2361(5) 0.054(2) Uani 1 d . . .
H24A H 0.1442 0.5158 0.2429 0.080 Uiso 1 d R . .
C25 C 0.0794(8) 0.4023(6) 0.1864(5) 0.049(2) Uani 1 d . . .
C26 C -0.0102(8) 0.4761(7) 0.1472(5) 0.057(2) Uani 1 d . . .
H26A H -0.0186 0.5492 0.1575 0.080 Uiso 1 d R . .
C27 C -0.0866(8) 0.4470(8) 0.0932(6) 0.064(3) Uani 1 d . . .
C28 C -0.0745(8) 0.3393(8) 0.0824(5) 0.059(2) Uani 1 d . . .
H28A H -0.1276 0.3179 0.0454 0.080 Uiso 1 d R . .
C29 C 0.0108(8) 0.2608(7) 0.1203(5) 0.051(2) Uani 1 d . . .
C30 C 0.0944(7) 0.2908(6) 0.1729(4) 0.0431(19) Uani 1 d . . .
C31 C 0.0059(8) 0.1504(7) 0.1063(5) 0.051(2) Uani 1 d . . .
H31A H -0.0465 0.1410 0.0649 0.080 Uiso 1 d R . .
C32 C 0.0303(9) -0.0387(8) 0.1237(5) 0.058(2) Uani 1 d . . .
H32A H 0.1034 -0.0834 0.1144 0.080 Uiso 1 d R . .
H32B H -0.0203 -0.0264 0.0785 0.080 Uiso 1 d R . .
C33 C -0.0386(9) -0.0945(8) 0.1907(5) 0.058(2) Uani 1 d . . .
H33A H -0.1079 -0.0469 0.2023 0.080 Uiso 1 d R . .
H33B H -0.0688 -0.1592 0.1784 0.080 Uiso 1 d R . .
C34 C 0.5318(9) 0.4096(7) 0.1464(6) 0.060(2) Uani 1 d . . .
H34A H 0.6093 0.3739 0.1340 0.080 Uiso 1 d R . .
H34B H 0.5359 0.4861 0.1328 0.080 Uiso 1 d R . .
C35 C 0.4310(9) 0.3739(7) 0.1002(5) 0.055(2) Uani 1 d . . .
H35A H 0.3527 0.4065 0.1143 0.080 Uiso 1 d R . .
H35B H 0.4432 0.3972 0.0467 0.080 Uiso 1 d R . .
C36 C 0.5140(8) 0.1952(7) 0.0843(5) 0.051(2) Uani 1 d . . .
H36A H 0.5700 0.2311 0.0491 0.080 Uiso 1 d R . .
C37 C -0.1802(10) 0.5288(9) 0.0480(7) 0.084(3) Uani 1 d . . .
H37A H -0.1764 0.5983 0.0636 0.080 Uiso 1 d R . .
H37B H -0.1613 0.5335 -0.0054 0.080 Uiso 1 d R . .
H37C H -0.2616 0.5062 0.0568 0.080 Uiso 1 d R . .
C38 C 0.7502(8) -0.1407(9) 0.0264(6) 0.063(3) Uani 1 d . . .
H38A H 0.7946 -0.0879 -0.0048 0.080 Uiso 1 d R . .
H38B H 0.8055 -0.1846 0.0629 0.080 Uiso 1 d R . .
H38C H 0.7152 -0.1856 -0.0055 0.080 Uiso 1 d R . .
C39 C 0.3756(10) 0.1053(10) 0.6654(5) 0.075(3) Uani 1 d . . .
H39A H 0.4399 0.1503 0.6725 0.080 Uiso 1 d R . .
H39B H 0.2991 0.1363 0.6835 0.080 Uiso 1 d R . .
H39C H 0.3954 0.0344 0.6937 0.080 Uiso 1 d R . .
O4 O -0.0941(7) 0.2222(7) 0.3729(5) 0.090(2) Uani 1 d . . .
O5 O 0.1021(5) 0.1764(5) 0.3611(4) 0.0582(15) Uani 1 d . . .
O6 O -0.0294(5) 0.1161(5) 0.2921(3) 0.0527(14) Uani 1 d . . .
N9 N -0.0094(7) 0.1730(6) 0.3430(4) 0.0501(17) Uani 1 d . . .
N1X N -0.2855(8) 0.3210(6) -0.0764(4) 0.065(2) Uani 1 d D . .
O1X O -0.2376(8) 0.2296(6) -0.0493(5) 0.091(2) Uani 1 d D . .
O2X O -0.2360(9) 0.3757(7) -0.1294(5) 0.109(3) Uani 1 d D . .
O3X O -0.3824(10) 0.3576(7) -0.0506(6) 0.130(4) Uani 1 d D . .
N2X N -0.2515(17) 0.6314(15) 0.2603(13) 0.188(8) Uiso 1 d D . .
O4X O -0.176(3) 0.665(3) 0.2111(16) 0.369(17) Uiso 1 d D . .
O5X O -0.219(3) 0.598(3) 0.3298(17) 0.391(19) Uiso 1 d D . .
O6X O -0.365(3) 0.638(5) 0.244(3) 0.84(6) Uiso 1 d D . .
O1W O 0.085(2) 0.511(3) 0.4224(15) 0.363(16) Uiso 1 d . . .
H1WA H 0.0819 0.4525 0.3900 0.080 Uiso 1 d R . .
H1WB H 0.0741 0.5884 0.3985 0.080 Uiso 1 d R . .
O1S O 0.394(3) 0.623(3) 0.5027(17) 0.333(14) Uiso 1 d D . .
H1SA H 0.4596 0.6498 0.5282 0.400 Uiso 0.36(2) d PR A 1
H1SB H 0.3726 0.5558 0.5308 0.400 Uiso 0.64(2) d PR A 2
C1SB C 0.446(5) 0.607(4) 0.417(3) 0.133(19) Uiso 0.36(2) d PD A 1
H1S1 H 0.5159 0.6481 0.4059 0.200 Uiso 0.36(2) calc PR A 1
H1S2 H 0.3824 0.6323 0.3800 0.200 Uiso 0.36(2) calc PR A 1
H1S3 H 0.4703 0.5320 0.4163 0.200 Uiso 0.36(2) calc PR A 1
C1SA C 0.3015(17) 0.6944(15) 0.4943(10) 0.078(6) Uiso 0.64(2) d PD A 2
H1S4 H 0.3263 0.7607 0.4667 0.117 Uiso 0.64(2) calc PR A 2
H1S5 H 0.2711 0.7066 0.5437 0.117 Uiso 0.64(2) calc PR A 2
H1S6 H 0.2376 0.6694 0.4664 0.117 Uiso 0.64(2) calc PR A 2

loop_
_atom_site_aniso_label
_atom_site_aniso_U_11
_atom_site_aniso_U_22
_atom_site_aniso_U_33
_atom_site_aniso_U_23
_atom_site_aniso_U_13
_atom_site_aniso_U_12
Eu1 0.0367(3) 0.0340(3) 0.0381(3) -0.00573(16) 0.00048(16) -0.00637(16)
O1 0.055(3) 0.034(3) 0.051(3) -0.002(2) 0.013(3) -0.005(3)
O2 0.044(3) 0.035(3) 0.060(3) -0.005(3) -0.009(3) -0.003(2)
O3 0.037(3) 0.060(4) 0.042(3) -0.007(3) 0.000(2) -0.007(3)
N1 0.051(4) 0.029(3) 0.054(4) -0.005(3) 0.004(3) -0.011(3)
N2 0.046(4) 0.046(4) 0.045(4) -0.008(3) 0.005(3) -0.017(3)
N3 0.043(4) 0.046(4) 0.042(4) -0.008(3) 0.003(3) -0.006(3)
N4 0.049(4) 0.041(4) 0.044(4) -0.010(3) 0.003(3) -0.008(3)
N5 0.057(5) 0.050(4) 0.066(5) -0.002(4) -0.006(4) -0.016(4)
N6 0.051(4) 0.042(4) 0.047(4) 0.000(3) 0.000(3) -0.006(3)
N7 0.061(5) 0.038(4) 0.058(4) -0.006(3) -0.001(4) -0.007(3)
N8 0.048(4) 0.047(4) 0.057(5) 0.000(3) -0.004(3) -0.004(3)
C1 0.040(4) 0.047(5) 0.036(4) -0.006(3) -0.005(3) -0.004(4)
C2 0.044(5) 0.047(5) 0.040(4) -0.002(4) -0.002(4) -0.009(4)
C3 0.044(5) 0.071(6) 0.038(4) -0.006(4) 0.004(4) -0.017(4)
C4 0.047(5) 0.060(6) 0.040(4) -0.014(4) 0.007(4) -0.008(4)
C5 0.050(5) 0.053(5) 0.047(5) -0.016(4) -0.005(4) 0.000(4)
C6 0.045(4) 0.040(4) 0.037(4) -0.009(3) 0.003(3) -0.006(4)
C7 0.059(5) 0.031(4) 0.049(5) -0.010(4) -0.002(4) -0.001(4)
C8 0.065(6) 0.030(4) 0.061(5) -0.002(4) 0.015(4) -0.005(4)
C9 0.066(6) 0.037(5) 0.070(6) -0.013(4) 0.018(5) -0.021(4)
C10 0.049(5) 0.057(5) 0.053(5) -0.008(4) 0.008(4) -0.017(4)
C11 0.056(5) 0.054(5) 0.060(6) -0.009(4) 0.016(4) -0.019(4)
C12 0.043(5) 0.050(5) 0.050(5) -0.001(4) 0.008(4) 0.002(4)
C13 0.044(5) 0.048(5) 0.042(5) -0.008(4) -0.002(4) 0.005(4)
C14 0.046(5) 0.065(6) 0.046(5) -0.008(4) -0.004(4) 0.013(4)
C15 0.054(5) 0.066(6) 0.047(5) -0.016(4) -0.009(4) 0.016(5)
C16 0.058(6) 0.060(6) 0.056(6) -0.014(4) -0.018(5) 0.004(4)
C17 0.044(5) 0.051(5) 0.051(5) -0.006(4) -0.008(4) 0.002(4)
C18 0.042(4) 0.049(5) 0.038(5) -0.007(4) -0.005(3) 0.002(4)
C19 0.052(5) 0.050(5) 0.059(6) -0.001(4) -0.016(4) -0.007(4)
C20 0.040(5) 0.068(6) 0.069(6) 0.010(5) -0.006(4) -0.009(4)
C21 0.058(6) 0.069(7) 0.078(7) -0.001(5) -0.008(5) -0.027(5)
C22 0.076(7) 0.049(6) 0.079(7) -0.014(5) -0.012(5) -0.026(5)
C23 0.078(7) 0.051(5) 0.063(6) -0.012(4) -0.017(5) -0.013(5)
C24 0.066(6) 0.039(5) 0.057(5) -0.005(4) 0.009(5) -0.006(4)
C25 0.055(5) 0.035(4) 0.053(5) -0.001(4) 0.005(4) -0.001(4)
C26 0.054(5) 0.046(5) 0.067(6) 0.004(4) 0.002(5) 0.001(4)
C27 0.043(5) 0.063(7) 0.078(7) 0.013(5) 0.006(5) 0.006(4)
C28 0.046(5) 0.070(7) 0.056(5) 0.006(5) -0.009(4) -0.005(4)
C29 0.051(5) 0.048(5) 0.051(5) 0.002(4) 0.006(4) -0.003(4)
C30 0.042(4) 0.045(5) 0.042(4) -0.002(4) 0.002(4) -0.008(4)
C31 0.049(5) 0.060(6) 0.044(5) -0.012(4) -0.004(4) -0.009(4)
C32 0.066(6) 0.057(6) 0.054(5) -0.014(4) -0.005(4) -0.017(5)
C33 0.062(6) 0.058(6) 0.061(6) -0.015(4) 0.000(4) -0.024(5)
C34 0.053(5) 0.043(5) 0.078(7) 0.007(4) 0.000(5) -0.013(4)
C35 0.061(6) 0.046(5) 0.052(5) 0.007(4) 0.001(4) -0.006(4)
C36 0.052(5) 0.058(6) 0.042(5) 0.001(4) -0.002(4) -0.017(4)
C37 0.072(7) 0.071(7) 0.094(8) 0.021(6) -0.006(6) 0.014(6)
C38 0.050(5) 0.084(7) 0.060(6) -0.028(5) 0.007(4) -0.008(5)
C39 0.067(7) 0.111(9) 0.050(6) -0.029(6) -0.011(5) 0.007(6)
O4 0.062(5) 0.121(7) 0.092(6) -0.043(5) 0.014(4) 0.014(4)
O5 0.048(4) 0.060(4) 0.067(4) -0.009(3) -0.008(3) -0.005(3)
O6 0.045(3) 0.054(4) 0.062(4) -0.017(3) -0.001(3) -0.005(3)
N9 0.048(5) 0.052(4) 0.048(4) -0.004(3) 0.006(3) 0.000(3)
N1X 0.091(6) 0.050(5) 0.054(5) -0.004(4) 0.007(4) -0.016(5)
O1X 0.114(7) 0.047(4) 0.107(6) 0.000(4) -0.003(5) -0.002(4)
O2X 0.137(8) 0.082(6) 0.097(6) 0.016(5) 0.065(6) -0.007(5)
O3X 0.143(8) 0.072(6) 0.154(9) 0.023(6) 0.090(8) 0.024(6)

loop_
_atom_type_symbol
_atom_type_description
_atom_type_scat_dispersion_real
_atom_type_scat_dispersion_imag
_atom_type_scat_source
C C 0.0033 0.0016 'International Tables Vol C Tables 4.2.6.8 and 6.1.1.4'
H H 0.0000 0.0000 'International Tables Vol C Tables 4.2.6.8 and 6.1.1.4'
N N 0.0061 0.0033 'International Tables Vol C Tables 4.2.6.8 and 6.1.1.4'
O O 0.0106 0.0060 'International Tables Vol C Tables 4.2.6.8 and 6.1.1.4'
Eu Eu -0.1578 3.6682 'International Tables Vol C Tables 4.2.6.8 and 6.1.1.4'

loop_
_geom_angle_atom_site_label_1
_geom_angle_atom_site_label_2
_geom_angle_atom_site_label_3
_geom_angle
_geom_angle_site_symmetry_1
_geom_angle_site_symmetry_3
_geom_angle_publ_flag
O3 Eu1 O2 92.44(19) . . ?
O3 Eu1 O1 77.26(19) . . ?
O2 Eu1 O1 70.83(19) . . ?
O3 Eu1 N4 160.4(2) . . ?
O2 Eu1 N4 71.3(2) . . ?
O1 Eu1 N4 86.9(2) . . ?
O3 Eu1 O6 116.39(19) . . ?
O2 Eu1 O6 76.16(19) . . ?
O1 Eu1 O6 144.87(19) . . ?
N4 Eu1 O6 71.2(2) . . ?
O3 Eu1 N1 89.0(2) . . ?
O2 Eu1 N1 137.9(2) . . ?
O1 Eu1 N1 68.49(19) . . ?
N4 Eu1 N1 95.9(2) . . ?
O6 Eu1 N1 138.89(19) . . ?
O3 Eu1 N3 72.4(2) . . ?
O2 Eu1 N3 136.4(2) . . ?
O1 Eu1 N3 138.9(2) . . ?
N4 Eu1 N3 126.9(2) . . ?
O6 Eu1 N3 75.0(2) . . ?
N1 Eu1 N3 83.8(2) . . ?
O3 Eu1 O5 69.29(19) . . ?
O2 Eu1 O5 67.71(19) . . ?
O1 Eu1 O5 124.36(19) . . ?
N4 Eu1 O5 112.1(2) . . ?
O6 Eu1 O5 48.24(18) . . ?
N1 Eu1 O5 148.8(2) . . ?
N3 Eu1 O5 68.7(2) . . ?
O3 Eu1 N2 131.9(2) . . ?
O2 Eu1 N2 134.16(19) . . ?
O1 Eu1 N2 122.98(19) . . ?
N4 Eu1 N2 66.8(2) . . ?
O6 Eu1 N2 73.7(2) . . ?
N1 Eu1 N2 65.5(2) . . ?
N3 Eu1 N2 65.2(2) . . ?
O5 Eu1 N2 112.46(19) . . ?
O3 Eu1 N9 93.0(2) . . ?
O2 Eu1 N9 70.61(19) . . ?
O1 Eu1 N9 139.66(19) . . ?
N4 Eu1 N9 91.7(2) . . ?
O6 Eu1 N9 23.90(18) . . ?
N1 Eu1 N9 151.4(2) . . ?
N3 Eu1 N9 69.69(19) . . ?
O5 Eu1 N9 24.34(18) . . ?
N2 Eu1 N9 92.8(2) . . ?
C1 O1 Eu1 144.7(5) . . ?
C30 O2 Eu1 133.2(5) . . ?
C18 O3 Eu1 136.6(5) . . ?
C7 N1 C8 115.1(7) . . ?
C7 N1 Eu1 134.1(5) . . ?
C8 N1 Eu1 110.6(5) . . ?
C10 N2 C33 108.9(7) . . ?
C10 N2 C9 110.6(7) . . ?
C33 N2 C9 109.0(7) . . ?
C10 N2 Eu1 106.4(5) . . ?
C33 N2 Eu1 109.6(5) . . ?
C9 N2 Eu1 112.2(5) . . ?
C12 N3 C11 114.1(7) . . ?
C12 N3 Eu1 126.4(5) . . ?
C11 N3 Eu1 119.2(5) . . ?
C31 N4 C32 117.4(7) . . ?
C31 N4 Eu1 128.8(5) . . ?
C32 N4 Eu1 111.9(5) . . ?
C22 N5 C34 112.7(7) . . ?
C22 N5 C21 113.6(8) . . ?
C34 N5 C21 113.6(8) . . ?
C36 N6 C35 121.0(7) . . ?
C24 N7 C23 121.8(8) . . ?
C19 N8 C20 122.5(8) . . ?
O1 C1 C2 120.9(7) . . ?
O1 C1 C6 122.6(7) . . ?
C2 C1 C6 116.5(7) . . ?
C3 C2 C1 120.9(8) . . ?
C3 C2 C36 117.6(7) . . ?
C1 C2 C36 121.4(8) . . ?
C4 C3 C2 122.5(8) . . ?
C3 C4 C5 116.5(8) . . ?
C3 C4 C38 123.1(8) . . ?
C5 C4 C38 120.4(8) . . ?
C6 C5 C4 123.6(8) . . ?
C5 C6 C1 119.9(7) . . ?
C5 C6 C7 117.1(7) . . ?
C1 C6 C7 123.0(7) . . ?
N1 C7 C6 126.6(7) . . ?
N1 C8 C9 108.9(7) . . ?
C8 C9 N2 113.0(7) . . ?
N2 C10 C11 112.2(7) . . ?
N3 C11 C10 111.7(7) . . ?
N3 C12 C13 128.1(8) . . ?
C14 C13 C18 118.8(8) . . ?
C14 C13 C12 116.4(8) . . ?
C18 C13 C12 124.7(7) . . ?
C13 C14 C15 124.7(9) . . ?
C16 C15 C14 116.0(8) . . ?
C16 C15 C39 121.9(9) . . ?
C14 C15 C39 122.1(9) . . ?
C15 C16 C17 122.4(9) . . ?
C16 C17 C18 120.7(8) . . ?
C16 C17 C19 117.8(8) . . ?
C18 C17 C19 121.4(8) . . ?
O3 C18 C13 122.8(7) . . ?
O3 C18 C17 119.9(7) . . ?
C13 C18 C17 117.2(7) . . ?
N8 C19 C17 125.4(8) . . ?
N8 C20 C21 110.3(8) . . ?
N5 C21 C20 111.2(7) . . ?
N5 C22 C23 112.1(7) . . ?
N7 C23 C22 109.1(8) . . ?
N7 C24 C25 125.1(8) . . ?
C26 C25 C24 117.6(8) . . ?
C26 C25 C30 120.9(8) . . ?
C24 C25 C30 121.3(8) . . ?
C27 C26 C25 121.7(9) . . ?
C26 C27 C28 117.1(8) . . ?
C26 C27 C37 121.6(10) . . ?
C28 C27 C37 121.3(10) . . ?
C29 C28 C27 124.4(9) . . ?
C28 C29 C30 119.1(8) . . ?
C28 C29 C31 117.5(8) . . ?
C30 C29 C31 123.3(8) . . ?
O2 C30 C29 122.9(7) . . ?
O2 C30 C25 120.4(7) . . ?
C29 C30 C25 116.6(7) . . ?
N4 C31 C29 128.0(8) . . ?
N4 C32 C33 108.5(7) . . ?
N2 C33 C32 110.2(7) . . ?
N5 C34 C35 112.1(7) . . ?
N6 C35 C34 110.5(7) . . ?
N6 C36 C2 126.2(8) . . ?
N9 O5 Eu1 94.2(5) . . ?
N9 O6 Eu1 101.0(4) . . ?
O4 N9 O6 121.4(8) . . ?
O4 N9 O5 122.1(8) . . ?
O6 N9 O5 116.5(7) . . ?
O4 N9 Eu1 176.2(7) . . ?
O6 N9 Eu1 55.1(4) . . ?
O5 N9 Eu1 61.5(4) . . ?
O2X N1X O3X 119.2(8) . . ?
O2X N1X O1X 120.3(8) . . ?
O3X N1X O1X 120.6(7) . . ?
O4X N2X O6X 120.6(14) . . ?
O4X N2X O5X 121.1(14) . . ?
O6X N2X O5X 118.0(14) . . ?
C1SA O1S C1SB 108(3) . . ?

loop_
_geom_bond_atom_site_label_1
_geom_bond_atom_site_label_2
_geom_bond_distance
_geom_bond_site_symmetry_2
_geom_bond_publ_flag
Eu1 O3 2.319(5) . ?
Eu1 O2 2.362(5) . ?
Eu1 O1 2.368(5) . ?
Eu1 N4 2.551(7) . ?
Eu1 O6 2.557(6) . ?
Eu1 N1 2.583(7) . ?
Eu1 N3 2.590(6) . ?
Eu1 O5 2.698(6) . ?
Eu1 N2 2.715(6) . ?
Eu1 N9 3.061(7) . ?
O1 C1 1.296(9) . ?
O2 C30 1.307(9) . ?
O3 C18 1.302(9) . ?
N1 C7 1.286(11) . ?
N1 C8 1.474(10) . ?
N2 C10 1.485(10) . ?
N2 C33 1.489(11) . ?
N2 C9 1.498(11) . ?
N3 C12 1.282(11) . ?
N3 C11 1.469(10) . ?
N4 C31 1.278(11) . ?
N4 C32 1.459(11) . ?
N5 C22 1.457(13) . ?
N5 C34 1.465(12) . ?
N5 C21 1.471(12) . ?
N6 C36 1.294(11) . ?
N6 C35 1.460(11) . ?
N7 C24 1.303(12) . ?
N7 C23 1.472(11) . ?
N8 C19 1.286(11) . ?
N8 C20 1.488(11) . ?
C1 C2 1.423(11) . ?
C1 C6 1.425(11) . ?
C2 C3 1.419(12) . ?
C2 C36 1.441(12) . ?
C3 C4 1.366(13) . ?
C4 C5 1.405(12) . ?
C4 C38 1.513(12) . ?
C5 C6 1.397(11) . ?
C6 C7 1.442(12) . ?
C8 C9 1.495(13) . ?
C10 C11 1.506(13) . ?
C12 C13 1.459(12) . ?
C13 C14 1.394(12) . ?
C13 C18 1.412(12) . ?
C14 C15 1.399(13) . ?
C15 C16 1.359(14) . ?
C15 C39 1.505(12) . ?
C16 C17 1.418(12) . ?
C17 C18 1.420(12) . ?
C17 C19 1.435(13) . ?
C20 C21 1.516(14) . ?
C22 C23 1.544(14) . ?
C24 C25 1.413(13) . ?
C25 C26 1.393(12) . ?
C25 C30 1.451(12) . ?
C26 C27 1.384(14) . ?
C27 C28 1.390(15) . ?
C27 C37 1.519(13) . ?
C28 C29 1.388(13) . ?
C29 C30 1.423(12) . ?
C29 C31 1.452(13) . ?
C32 C33 1.513(13) . ?
C34 C35 1.514(13) . ?
O4 N9 1.224(10) . ?
O5 N9 1.265(9) . ?
O6 N9 1.264(9) . ?
N1X O2X 1.226(9) . ?
N1X O3X 1.226(9) . ?
N1X O1X 1.244(9) . ?
N2X O4X 1.25(2) . ?
N2X O6X 1.27(3) . ?
N2X O5X 1.28(2) . ?
O1S C1SA 1.28(3) . ?
O1S C1SB 1.64(5) . ?

loop_
_geom_torsion_atom_site_label_1
_geom_torsion_atom_site_label_2
_geom_torsion_atom_site_label_3
_geom_torsion_atom_site_label_4
_geom_torsion
_geom_torsion_site_symmetry_1
_geom_torsion_site_symmetry_2
_geom_torsion_site_symmetry_3
_geom_torsion_site_symmetry_4
_geom_torsion_publ_flag
O3 Eu1 O1 C1 102.8(9) . . . . ?
O2 Eu1 O1 C1 -160.1(9) . . . . ?
N4 Eu1 O1 C1 -88.8(9) . . . . ?
O6 Eu1 O1 C1 -139.2(8) . . . . ?
N1 Eu1 O1 C1 8.8(8) . . . . ?
N3 Eu1 O1 C1 59.8(9) . . . . ?
O5 Eu1 O1 C1 156.3(8) . . . . ?
N2 Eu1 O1 C1 -29.2(9) . . . . ?
N9 Eu1 O1 C1 -177.8(8) . . . . ?
O3 Eu1 O2 C30 -151.0(7) . . . . ?
O1 Eu1 O2 C30 133.4(7) . . . . ?
N4 Eu1 O2 C30 40.1(7) . . . . ?
O6 Eu1 O2 C30 -34.4(7) . . . . ?
N1 Eu1 O2 C30 117.8(7) . . . . ?
N3 Eu1 O2 C30 -84.2(7) . . . . ?
O5 Eu1 O2 C30 -84.6(7) . . . . ?
N2 Eu1 O2 C30 15.6(8) . . . . ?
N9 Eu1 O2 C30 -58.7(7) . . . . ?
O2 Eu1 O3 C18 104.0(7) . . . . ?
O1 Eu1 O3 C18 173.8(8) . . . . ?
N4 Eu1 O3 C18 136.9(8) . . . . ?
O6 Eu1 O3 C18 28.3(8) . . . . ?
N1 Eu1 O3 C18 -118.1(7) . . . . ?
N3 Eu1 O3 C18 -34.2(7) . . . . ?
O5 Eu1 O3 C18 39.0(7) . . . . ?
N2 Eu1 O3 C18 -63.1(8) . . . . ?
N9 Eu1 O3 C18 33.3(7) . . . . ?
O3 Eu1 N1 C7 -81.3(8) . . . . ?
O2 Eu1 N1 C7 11.3(9) . . . . ?
O1 Eu1 N1 C7 -4.6(7) . . . . ?
N4 Eu1 N1 C7 79.7(8) . . . . ?
O6 Eu1 N1 C7 147.7(7) . . . . ?
N3 Eu1 N1 C7 -153.7(8) . . . . ?
O5 Eu1 N1 C7 -125.9(7) . . . . ?
N2 Eu1 N1 C7 140.8(8) . . . . ?
N9 Eu1 N1 C7 -175.7(7) . . . . ?
O3 Eu1 N1 C8 104.2(5) . . . . ?
O2 Eu1 N1 C8 -163.2(5) . . . . ?
O1 Eu1 N1 C8 -179.1(6) . . . . ?
N4 Eu1 N1 C8 -94.8(5) . . . . ?
O6 Eu1 N1 C8 -26.8(7) . . . . ?
N3 Eu1 N1 C8 31.8(5) . . . . ?
O5 Eu1 N1 C8 59.6(7) . . . . ?
N2 Eu1 N1 C8 -33.7(5) . . . . ?
N9 Eu1 N1 C8 9.8(8) . . . . ?
O3 Eu1 N2 C10 62.2(6) . . . . ?
O2 Eu1 N2 C10 -99.7(5) . . . . ?
O1 Eu1 N2 C10 165.5(5) . . . . ?
N4 Eu1 N2 C10 -124.9(6) . . . . ?
O6 Eu1 N2 C10 -48.8(5) . . . . ?
N1 Eu1 N2 C10 126.4(6) . . . . ?
N3 Eu1 N2 C10 31.8(5) . . . . ?
O5 Eu1 N2 C10 -19.5(6) . . . . ?
N9 Eu1 N2 C10 -34.3(5) . . . . ?
O3 Eu1 N2 C33 179.8(5) . . . . ?
O2 Eu1 N2 C33 17.9(6) . . . . ?
O1 Eu1 N2 C33 -77.0(6) . . . . ?
N4 Eu1 N2 C33 -7.3(5) . . . . ?
O6 Eu1 N2 C33 68.7(5) . . . . ?
N1 Eu1 N2 C33 -116.0(6) . . . . ?
N3 Eu1 N2 C33 149.4(6) . . . . ?
O5 Eu1 N2 C33 98.1(5) . . . . ?
N9 Eu1 N2 C33 83.3(5) . . . . ?
O3 Eu1 N2 C9 -58.9(6) . . . . ?
O2 Eu1 N2 C9 139.2(5) . . . . ?
O1 Eu1 N2 C9 44.3(6) . . . . ?
N4 Eu1 N2 C9 113.9(6) . . . . ?
O6 Eu1 N2 C9 -170.0(6) . . . . ?
N1 Eu1 N2 C9 5.3(5) . . . . ?
N3 Eu1 N2 C9 -89.3(5) . . . . ?
O5 Eu1 N2 C9 -140.6(5) . . . . ?
N9 Eu1 N2 C9 -155.4(5) . . . . ?
O3 Eu1 N3 C12 20.7(6) . . . . ?
O2 Eu1 N3 C12 -53.7(8) . . . . ?
O1 Eu1 N3 C12 64.9(7) . . . . ?
N4 Eu1 N3 C12 -155.6(6) . . . . ?
O6 Eu1 N3 C12 -103.9(7) . . . . ?
N1 Eu1 N3 C12 111.7(7) . . . . ?
O5 Eu1 N3 C12 -53.3(6) . . . . ?
N2 Eu1 N3 C12 177.4(7) . . . . ?
N9 Eu1 N3 C12 -79.4(7) . . . . ?
O3 Eu1 N3 C11 -164.8(6) . . . . ?
O2 Eu1 N3 C11 120.8(6) . . . . ?
O1 Eu1 N3 C11 -120.6(6) . . . . ?
N4 Eu1 N3 C11 18.9(7) . . . . ?
O6 Eu1 N3 C11 70.6(6) . . . . ?
N1 Eu1 N3 C11 -73.9(6) . . . . ?
O5 Eu1 N3 C11 121.1(6) . . . . ?
N2 Eu1 N3 C11 -8.1(6) . . . . ?
N9 Eu1 N3 C11 95.1(6) . . . . ?
O3 Eu1 N4 C31 -57.7(10) . . . . ?
O2 Eu1 N4 C31 -22.8(7) . . . . ?
O1 Eu1 N4 C31 -93.6(7) . . . . ?
O6 Eu1 N4 C31 58.5(7) . . . . ?
N1 Eu1 N4 C31 -161.6(7) . . . . ?
N3 Eu1 N4 C31 111.7(7) . . . . ?
O5 Eu1 N4 C31 32.5(7) . . . . ?
N2 Eu1 N4 C31 138.4(7) . . . . ?
N9 Eu1 N4 C31 46.1(7) . . . . ?
O3 Eu1 N4 C32 138.3(6) . . . . ?
O2 Eu1 N4 C32 173.3(6) . . . . ?
O1 Eu1 N4 C32 102.5(6) . . . . ?
O6 Eu1 N4 C32 -105.4(6) . . . . ?
N1 Eu1 N4 C32 34.5(6) . . . . ?
N3 Eu1 N4 C32 -52.2(6) . . . . ?
O5 Eu1 N4 C32 -131.5(5) . . . . ?
N2 Eu1 N4 C32 -25.6(5) . . . . ?
N9 Eu1 N4 C32 -117.9(6) . . . . ?
Eu1 O1 C1 C2 171.2(6) . . . . ?
Eu1 O1 C1 C6 -9.7(13) . . . . ?
O1 C1 C2 C3 -179.8(7) . . . . ?
C6 C1 C2 C3 1.0(11) . . . . ?
O1 C1 C2 C36 -2.2(11) . . . . ?
C6 C1 C2 C36 178.7(7) . . . . ?
C1 C2 C3 C4 -2.0(12) . . . . ?
C36 C2 C3 C4 -179.7(8) . . . . ?
C2 C3 C4 C5 2.3(12) . . . . ?
C2 C3 C4 C38 -178.9(8) . . . . ?
C3 C4 C5 C6 -1.9(12) . . . . ?
C38 C4 C5 C6 179.3(8) . . . . ?
C4 C5 C6 C1 1.1(12) . . . . ?
C4 C5 C6 C7 178.8(8) . . . . ?
O1 C1 C6 C5 -179.7(7) . . . . ?
C2 C1 C6 C5 -0.6(11) . . . . ?
O1 C1 C6 C7 2.7(12) . . . . ?
C2 C1 C6 C7 -178.1(7) . . . . ?
C8 N1 C7 C6 177.3(8) . . . . ?
Eu1 N1 C7 C6 3.0(13) . . . . ?
C5 C6 C7 N1 -178.1(8) . . . . ?
C1 C6 C7 N1 -0.5(13) . . . . ?
C7 N1 C8 C9 -115.2(8) . . . . ?
Eu1 N1 C8 C9 60.5(7) . . . . ?
N1 C8 C9 N2 -55.7(9) . . . . ?
C10 N2 C9 C8 -95.3(8) . . . . ?
C33 N2 C9 C8 145.0(7) . . . . ?
Eu1 N2 C9 C8 23.3(8) . . . . ?
C33 N2 C10 C11 -173.6(7) . . . . ?
C9 N2 C10 C11 66.6(9) . . . . ?
Eu1 N2 C10 C11 -55.5(8) . . . . ?
C12 N3 C11 C10 157.9(7) . . . . ?
Eu1 N3 C11 C10 -17.2(9) . . . . ?
N2 C10 C11 N3 50.4(10) . . . . ?
C11 N3 C12 C13 178.1(8) . . . . ?
Eu1 N3 C12 C13 -7.3(12) . . . . ?
N3 C12 C13 C14 172.1(8) . . . . ?
N3 C12 C13 C18 -12.0(14) . . . . ?
C18 C13 C14 C15 1.2(13) . . . . ?
C12 C13 C14 C15 177.4(8) . . . . ?
C13 C14 C15 C16 -2.6(13) . . . . ?
C13 C14 C15 C39 179.7(9) . . . . ?
C14 C15 C16 C17 0.9(13) . . . . ?
C39 C15 C16 C17 178.5(9) . . . . ?
C15 C16 C17 C18 2.2(13) . . . . ?
C15 C16 C17 C19 -175.3(8) . . . . ?
Eu1 O3 C18 C13 30.2(12) . . . . ?
Eu1 O3 C18 C17 -152.8(6) . . . . ?
C14 C13 C18 O3 179.1(7) . . . . ?
C12 C13 C18 O3 3.2(13) . . . . ?
C14 C13 C18 C17 2.0(12) . . . . ?
C12 C13 C18 C17 -173.9(8) . . . . ?
C16 C17 C18 O3 179.2(7) . . . . ?
C19 C17 C18 O3 -3.4(12) . . . . ?
C16 C17 C18 C13 -3.6(12) . . . . ?
C19 C17 C18 C13 173.8(8) . . . . ?
C20 N8 C19 C17 179.9(8) . . . . ?
C16 C17 C19 N8 -179.5(8) . . . . ?
C18 C17 C19 N8 3.1(14) . . . . ?
C19 N8 C20 C21 -69.1(10) . . . . ?
C22 N5 C21 C20 139.3(8) . . . . ?
C34 N5 C21 C20 -90.1(9) . . . . ?
N8 C20 C21 N5 -66.9(10) . . . . ?
C34 N5 C22 C23 135.6(8) . . . . ?
C21 N5 C22 C23 -93.4(9) . . . . ?
C24 N7 C23 C22 -86.0(11) . . . . ?
N5 C22 C23 N7 -62.1(10) . . . . ?
C23 N7 C24 C25 170.9(8) . . . . ?
N7 C24 C25 C26 -176.4(8) . . . . ?
N7 C24 C25 C30 0.0(14) . . . . ?
C24 C25 C26 C27 175.2(8) . . . . ?
C30 C25 C26 C27 -1.3(13) . . . . ?
C25 C26 C27 C28 3.3(14) . . . . ?
C25 C26 C27 C37 -177.2(9) . . . . ?
C26 C27 C28 C29 -2.0(14) . . . . ?
C37 C27 C28 C29 178.5(9) . . . . ?
C27 C28 C29 C30 -1.3(14) . . . . ?
C27 C28 C29 C31 175.9(9) . . . . ?
Eu1 O2 C30 C29 -41.4(11) . . . . ?
Eu1 O2 C30 C25 139.1(6) . . . . ?
C28 C29 C30 O2 -176.2(8) . . . . ?
C31 C29 C30 O2 6.7(13) . . . . ?
C28 C29 C30 C25 3.3(11) . . . . ?
C31 C29 C30 C25 -173.8(8) . . . . ?
C26 C25 C30 O2 177.4(8) . . . . ?
C24 C25 C30 O2 1.1(12) . . . . ?
C26 C25 C30 C29 -2.1(12) . . . . ?
C24 C25 C30 C29 -178.5(8) . . . . ?
C32 N4 C31 C29 172.1(8) . . . . ?
Eu1 N4 C31 C29 8.9(13) . . . . ?
C28 C29 C31 N4 -169.6(9) . . . . ?
C30 C29 C31 N4 7.6(14) . . . . ?
C31 N4 C32 C33 -109.2(9) . . . . ?
Eu1 N4 C32 C33 56.8(8) . . . . ?
C10 N2 C33 C32 154.4(7) . . . . ?
C9 N2 C33 C32 -84.8(8) . . . . ?
Eu1 N2 C33 C32 38.4(8) . . . . ?
N4 C32 C33 N2 -64.6(10) . . . . ?
C22 N5 C34 C35 -92.3(9) . . . . ?
C21 N5 C34 C35 136.7(8) . . . . ?
C36 N6 C35 C34 -75.3(10) . . . . ?
N5 C34 C35 N6 -64.4(10) . . . . ?
C35 N6 C36 C2 174.3(8) . . . . ?
C3 C2 C36 N6 178.3(8) . . . . ?
C1 C2 C36 N6 0.5(13) . . . . ?
O3 Eu1 O5 N9 -166.2(5) . . . . ?
O2 Eu1 O5 N9 92.0(5) . . . . ?
O1 Eu1 O5 N9 136.8(4) . . . . ?
N4 Eu1 O5 N9 34.8(5) . . . . ?
O6 Eu1 O5 N9 0.9(4) . . . . ?
N1 Eu1 O5 N9 -117.5(5) . . . . ?
N3 Eu1 O5 N9 -87.7(5) . . . . ?
N2 Eu1 O5 N9 -38.1(5) . . . . ?
O3 Eu1 O6 N9 12.5(5) . . . . ?
O2 Eu1 O6 N9 -73.3(5) . . . . ?
O1 Eu1 O6 N9 -93.6(5) . . . . ?
N4 Eu1 O6 N9 -147.9(5) . . . . ?
N1 Eu1 O6 N9 135.2(5) . . . . ?
N3 Eu1 O6 N9 73.6(5) . . . . ?
O5 Eu1 O6 N9 -0.9(4) . . . . ?
N2 Eu1 O6 N9 141.7(5) . . . . ?
Eu1 O6 N9 O4 -178.3(7) . . . . ?
Eu1 O6 N9 O5 1.7(7) . . . . ?
Eu1 O5 N9 O4 178.4(8) . . . . ?
Eu1 O5 N9 O6 -1.6(7) . . . . ?
O3 Eu1 N9 O4 -147(9) . . . . ?
O2 Eu1 N9 O4 121(9) . . . . ?
O1 Eu1 N9 O4 139(9) . . . . ?
N4 Eu1 N9 O4 52(9) . . . . ?
O6 Eu1 N9 O4 22(9) . . . . ?
N1 Eu1 N9 O4 -54(9) . . . . ?
N3 Eu1 N9 O4 -77(9) . . . . ?
O5 Eu1 N9 O4 -160(9) . . . . ?
N2 Eu1 N9 O4 -15(9) . . . . ?
O3 Eu1 N9 O6 -168.8(5) . . . . ?
O2 Eu1 N9 O6 99.7(5) . . . . ?
O1 Eu1 N9 O6 117.5(5) . . . . ?
N4 Eu1 N9 O6 30.2(5) . . . . ?
N1 Eu1 N9 O6 -75.4(6) . . . . ?
N3 Eu1 N9 O6 -98.8(5) . . . . ?
O5 Eu1 N9 O6 178.3(7) . . . . ?
N2 Eu1 N9 O6 -36.6(5) . . . . ?
O3 Eu1 N9 O5 12.9(5) . . . . ?
O2 Eu1 N9 O5 -78.6(4) . . . . ?
O1 Eu1 N9 O5 -60.8(5) . . . . ?
N4 Eu1 N9 O5 -148.1(5) . . . . ?
O6 Eu1 N9 O5 -178.3(7) . . . . ?
N1 Eu1 N9 O5 106.3(6) . . . . ?
N3 Eu1 N9 O5 82.9(5) . . . . ?
N2 Eu1 N9 O5 145.1(5) . . . . ?
